data_4506419
loop_
_publ_author_name
'Lee, Mijoon'
'Ikejiri, Masahiro'
'Klimpel, Dennis'
'Toth, Marta'
'Espahbodi, Mana'
'Hesek, Dusan'
'Forbes, Christopher'
'Kumarasiri, Malika'
'Noll, Bruce C.'
'Chang, Mayland'
'Mobashery, Shahriar'

_publ_section_title
;
 Structure-Activity Relationship for Thiirane-Based Gelatinase Inhibitors.
;
_journal_issue 6
_journal_name_full 'ACS medicinal chemistry letters'
_journal_page_first 490
_journal_page_last 495
_journal_paper_doi 10.1021/ml300050b
_journal_volume 3
_journal_year 2012
_chemical_compound_source synthesized
_chemical_formula_moiety 'C16 H17 N O5 S3'
_chemical_formula_sum 'C16 H17 N O5 S3'
_chemical_formula_weight 399.49
_space_group_IT_number 7
_symmetry_cell_setting monoclinic
_symmetry_Int_Tables_number 7
_symmetry_space_group_name_Hall 'P -2yc'
_symmetry_space_group_name_H-M 'P 1 c 1'
_atom_sites_solution_hydrogens geom
_atom_sites_solution_primary direct
_atom_sites_solution_secondary difmap
_audit_creation_method SHELXL-97
_cell_angle_alpha 90.00
_cell_angle_beta 100.5890(10)
_cell_angle_gamma 90.00
_cell_formula_units_Z 2
_cell_length_a 16.7476(6)
_cell_length_b 5.3576(2)
_cell_length_c 9.8572(3)
_cell_measurement_reflns_used 9936
_cell_measurement_temperature 100(2)
_cell_measurement_theta_max 69.01
_cell_measurement_theta_min 4.56
_cell_volume 869.39(5)
_computing_cell_refinement 'APEX2/SAINT (Bruker, 2007)'
_computing_data_collection 'APEX2 (Bruker, 2007)'
_computing_data_reduction 'SAINT/XPREP (Bruker, 2007; Sheldrick, 2008)'
_computing_molecular_graphics 'XP (Sheldrick, 2008)'
_computing_publication_material 'XCIF (Sheldrick, 2008)/enCIFer (CCDC, 2005)'
_computing_structure_refinement 'XL (Sheldrick, 2008)'
_computing_structure_solution 'XS (Sheldrick, 2008)'
_diffrn_ambient_temperature 100(2)
_diffrn_detector_area_resol_mean 8.33
_diffrn_measured_fraction_theta_full 0.941
_diffrn_measured_fraction_theta_max 0.941
_diffrn_measurement_device_type 'Bruker SMART Apex CCD diffractometer'
_diffrn_measurement_method '\f and \w scans'
_diffrn_radiation_monochromator graphite
_diffrn_radiation_probe x-ray
_diffrn_radiation_type CuK\a
_diffrn_radiation_wavelength 1.54178
_diffrn_reflns_av_R_equivalents 0.0188
_diffrn_reflns_av_sigmaI/netI 0.0261
_diffrn_reflns_limit_h_max 20
_diffrn_reflns_limit_h_min -20
_diffrn_reflns_limit_k_max 5
_diffrn_reflns_limit_k_min -6
_diffrn_reflns_limit_l_max 11
_diffrn_reflns_limit_l_min -10
_diffrn_reflns_number 13452
_diffrn_reflns_theta_full 69.47
_diffrn_reflns_theta_max 69.47
_diffrn_reflns_theta_min 2.68
_diffrn_source 'fine-focus sealed tube'
_diffrn_source_type 'Siemens KFFCU2K-90'
_exptl_absorpt_coefficient_mu 4.153
_exptl_absorpt_correction_T_max 0.69
_exptl_absorpt_correction_T_min 0.40
_exptl_absorpt_correction_type multi-scan
_exptl_absorpt_process_details 'Sheldrick, G. M. (2006). SADABS. University of G\"ottingen, Germany.'
_exptl_crystal_colour 'clear colorless'
_exptl_crystal_density_diffrn 1.526
_exptl_crystal_density_method 'not measured'
_exptl_crystal_description plate
_exptl_crystal_F_000 416
_exptl_crystal_size_max 0.26
_exptl_crystal_size_mid 0.16
_exptl_crystal_size_min 0.09
_refine_diff_density_max 0.373
_refine_diff_density_min -0.351
_refine_diff_density_rms 0.053
_refine_ls_abs_structure_details 'Flack H D (1983), Acta Cryst. A39, 876-881'
_refine_ls_abs_structure_Flack 0.082(12)
_refine_ls_extinction_method none
_refine_ls_goodness_of_fit_ref 1.032
_refine_ls_hydrogen_treatment constr
_refine_ls_matrix_type full
_refine_ls_number_parameters 237
_refine_ls_number_reflns 2870
_refine_ls_number_restraints 8
_refine_ls_restrained_S_all 1.031
_refine_ls_R_factor_all 0.0244
_refine_ls_R_factor_gt 0.0242
_refine_ls_shift/su_max 0.001
_refine_ls_shift/su_mean 0.000
_refine_ls_structure_factor_coef Fsqd
_refine_ls_weighting_details 'calc w=1/[\s^2^(Fo^2^)+(0.0419P)^2^+0.2623P] where P=(Fo^2^+2Fc^2^)/3'
_refine_ls_weighting_scheme calc
_refine_ls_wR_factor_gt 0.0629
_refine_ls_wR_factor_ref 0.0631
_reflns_number_gt 2839
_reflns_number_total 2870
_reflns_threshold_expression >2sigma(I)
_cod_data_source_file ml300050b_si_005.cif
_cod_data_source_block compound_38
_cod_original_sg_symbol_H-M 'P c'
_cod_database_code 4506419

loop_
_symmetry_equiv_pos_as_xyz
'x, y, z'
'x, -y, z+1/2'

loop_
_atom_site_label
_atom_site_type_symbol
_atom_site_fract_x
_atom_site_fract_y
_atom_site_fract_z
_atom_site_U_iso_or_equiv
_atom_site_adp_type
_atom_site_occupancy
_atom_site_symmetry_multiplicity
_atom_site_calc_flag
_atom_site_refinement_flags
_atom_site_disorder_assembly
_atom_site_disorder_group
S1 S 1.09028(3) 0.26491(9) 0.68265(4) 0.01811(12) Uani 1 1 d . B .
S2 S 1.29606(3) 0.15309(12) 1.02373(5) 0.02971(15) Uani 1 1 d . . .
S3 S 0.47052(3) -0.54219(9) 0.82103(4) 0.01780(12) Uani 1 1 d . . .
N1 N 0.54032(11) -0.4612(3) 0.73284(18) 0.0199(4) Uani 1 1 d . . .
H1N H 0.5363 -0.5142 0.6474 0.024 Uiso 1 1 calc R . .
O1 O 0.80447(9) 0.1500(3) 0.94700(15) 0.0237(3) Uani 1 1 d . . .
O2 O 1.11137(9) 0.5264(3) 0.68681(16) 0.0248(3) Uani 1 1 d . . .
O3 O 1.07540(9) 0.1402(3) 0.55044(15) 0.0232(3) Uani 1 1 d . . .
O4 O 0.40953(9) -0.6692(3) 0.72501(16) 0.0247(3) Uani 1 1 d . . .
O5 O 0.51046(9) -0.6735(3) 0.94240(15) 0.0217(3) Uani 1 1 d . . .
C1 C 0.74008(12) -0.0078(4) 0.8909(2) 0.0206(4) Uani 1 1 d . . .
C2 C 0.68623(13) 0.0640(4) 0.7741(2) 0.0226(4) Uani 1 1 d . . .
H2 H 0.6947 0.2150 0.7282 0.027 Uiso 1 1 calc R . .
C3 C 0.61992(13) -0.0848(4) 0.7242(2) 0.0210(4) Uani 1 1 d . . .
H3 H 0.5826 -0.0357 0.6440 0.025 Uiso 1 1 calc R . .
C4 C 0.60781(12) -0.3062(4) 0.7911(2) 0.0198(4) Uani 1 1 d . . .
C5 C 0.66245(13) -0.3792(4) 0.9085(2) 0.0209(4) Uani 1 1 d . . .
H5 H 0.6544 -0.5307 0.9542 0.025 Uiso 1 1 calc R . .
C6 C 0.72925(13) -0.2275(4) 0.9584(2) 0.0219(4) Uani 1 1 d . . .
H6 H 0.7670 -0.2753 1.0383 0.026 Uiso 1 1 calc R . .
C7 C 0.86831(12) 0.1708(4) 0.8773(2) 0.0198(4) Uani 1 1 d . . .
C8 C 0.91975(13) 0.3747(4) 0.9143(2) 0.0212(4) Uani 1 1 d . . .
H8 H 0.9083 0.4918 0.9805 0.025 Uiso 1 1 calc R . .
C9 C 0.98728(12) 0.4048(4) 0.8542(2) 0.0199(4) Uani 1 1 d . . .
H9 H 1.0226 0.5430 0.8784 0.024 Uiso 1 1 calc R . .
C10 C 1.00329(12) 0.2306(4) 0.7576(2) 0.0183(4) Uani 1 1 d . . .
C11 C 0.95211(12) 0.0279(4) 0.7204(2) 0.0196(4) Uani 1 1 d . . .
H11 H 0.9639 -0.0895 0.6546 0.023 Uiso 1 1 calc R . .
C12 C 0.88399(13) -0.0018(4) 0.7797(2) 0.0220(4) Uani 1 1 d . . .
H12 H 0.8482 -0.1384 0.7541 0.026 Uiso 1 1 calc R . .
C13 C 1.16912(12) 0.0976(4) 0.7932(2) 0.0205(4) Uani 1 1 d . . .
H13A H 1.1502 -0.0735 0.8082 0.025 Uiso 1 1 calc R A 1
H13B H 1.2172 0.0843 0.7483 0.025 Uiso 1 1 calc R A 1
C14 C 1.19267(14) 0.2288(5) 0.9306(2) 0.0186(8) Uani 0.841(8) 1 d P B 1
H14 H 1.1496 0.2364 0.9885 0.022 Uiso 0.841(8) 1 calc PR . .
C15 C 1.24867(16) 0.4400(5) 0.9445(3) 0.0383(6) Uani 1 1 d . B .
H15A H 1.2392 0.5758 1.0078 0.046 Uiso 1 1 calc R C 1
H15B H 1.2663 0.4989 0.8595 0.046 Uiso 1 1 calc R C 1
C16 C 0.43150(13) -0.2631(4) 0.8777(2) 0.0238(5) Uani 1 1 d . . .
H16A H 0.3984 -0.1777 0.7989 0.036 Uiso 1 1 calc R . .
H16B H 0.4765 -0.1547 0.9192 0.036 Uiso 1 1 calc R . .
H16C H 0.3978 -0.3018 0.9464 0.036 Uiso 1 1 calc R . .
C14' C 1.2381(7) 0.255(2) 0.8637(13) 0.015(4) Uani 0.159(8) 1 d PU B 2
H14' H 1.2767 0.2746 0.7980 0.019 Uiso 0.159(8) 1 calc PR B 2

loop_
_atom_site_aniso_label
_atom_site_aniso_U_11
_atom_site_aniso_U_22
_atom_site_aniso_U_33
_atom_site_aniso_U_23
_atom_site_aniso_U_13
_atom_site_aniso_U_12
S1 0.0201(2) 0.0184(3) 0.0151(2) 0.00098(18) 0.00143(17) -0.00051(17)
S2 0.0232(3) 0.0409(4) 0.0221(3) -0.0006(2) -0.0034(2) -0.0014(2)
S3 0.0204(2) 0.0203(3) 0.0119(2) 0.00057(18) 0.00101(17) -0.00234(18)
N1 0.0228(8) 0.0255(10) 0.0114(8) -0.0011(7) 0.0027(6) -0.0030(7)
O1 0.0214(7) 0.0309(9) 0.0183(8) -0.0061(6) 0.0022(6) -0.0053(6)
O2 0.0280(8) 0.0215(9) 0.0244(9) 0.0017(6) 0.0038(7) -0.0022(6)
O3 0.0255(7) 0.0269(9) 0.0165(8) 0.0009(6) 0.0019(6) 0.0006(6)
O4 0.0278(8) 0.0269(9) 0.0178(7) 0.0005(6) 0.0002(6) -0.0073(6)
O5 0.0267(8) 0.0245(8) 0.0132(7) 0.0023(6) 0.0014(6) -0.0012(6)
C1 0.0192(10) 0.0273(12) 0.0161(11) -0.0065(8) 0.0050(8) -0.0010(8)
C2 0.0269(11) 0.0241(12) 0.0175(11) 0.0004(8) 0.0060(9) -0.0018(8)
C3 0.0232(10) 0.0266(12) 0.0123(10) 0.0013(8) 0.0012(8) 0.0008(8)
C4 0.0220(10) 0.0234(11) 0.0143(10) -0.0029(8) 0.0040(8) 0.0015(8)
C5 0.0246(10) 0.0222(12) 0.0158(10) 0.0001(8) 0.0036(8) 0.0008(8)
C6 0.0201(10) 0.0298(12) 0.0150(11) -0.0010(8) 0.0017(8) 0.0042(8)
C7 0.0203(10) 0.0227(12) 0.0149(10) 0.0009(8) -0.0006(8) 0.0016(7)
C8 0.0251(10) 0.0189(12) 0.0174(11) -0.0030(8) -0.0021(8) 0.0021(8)
C9 0.0224(10) 0.0158(11) 0.0195(11) -0.0022(7) -0.0018(8) -0.0005(7)
C10 0.0175(9) 0.0212(11) 0.0147(10) 0.0018(8) -0.0006(8) 0.0016(8)
C11 0.0206(10) 0.0210(11) 0.0160(10) -0.0029(8) 0.0004(8) 0.0004(8)
C12 0.0225(10) 0.0224(12) 0.0189(11) -0.0024(8) -0.0020(8) -0.0014(8)
C13 0.0187(10) 0.0213(11) 0.0197(11) 0.0012(8) -0.0014(8) 0.0020(7)
C14 0.0151(13) 0.0227(14) 0.0164(14) -0.0001(9) -0.0010(10) 0.0019(9)
C15 0.0355(13) 0.0343(16) 0.0397(16) -0.0054(11) -0.0074(11) -0.0005(10)
C16 0.0246(11) 0.0241(12) 0.0224(11) -0.0016(8) 0.0030(9) 0.0042(8)
C14' 0.011(5) 0.017(5) 0.016(5) 0.002(3) -0.003(4) -0.004(3)

loop_
_atom_type_symbol
_atom_type_description
_atom_type_scat_dispersion_real
_atom_type_scat_dispersion_imag
_atom_type_scat_source
C C 0.0181 0.0091 'International Tables Vol C Tables 4.2.6.8 and 6.1.1.4'
H H 0.0000 0.0000 'International Tables Vol C Tables 4.2.6.8 and 6.1.1.4'
N N 0.0311 0.0180 'International Tables Vol C Tables 4.2.6.8 and 6.1.1.4'
O O 0.0492 0.0322 'International Tables Vol C Tables 4.2.6.8 and 6.1.1.4'
S S 0.3331 0.5567 'International Tables Vol C Tables 4.2.6.8 and 6.1.1.4'

loop_
_geom_angle_atom_site_label_1
_geom_angle_atom_site_label_2
_geom_angle_atom_site_label_3
_geom_angle
O2 S1 O3 118.37(9)
O2 S1 C10 107.85(9)
O3 S1 C10 108.15(9)
O2 S1 C13 108.63(10)
O3 S1 C13 107.64(10)
C10 S1 C13 105.48(10)
C14' S2 C15 40.9(4)
C15 S2 C14 46.65(11)
O4 S3 O5 118.88(9)
O4 S3 N1 105.50(9)
O5 S3 N1 107.58(9)
O4 S3 C16 110.58(10)
O5 S3 C16 107.06(10)
N1 S3 C16 106.59(10)
C4 N1 S3 121.83(14)
C4 N1 H1N 119.1
S3 N1 H1N 119.1
C7 O1 C1 117.59(16)
C2 C1 C6 121.1(2)
C2 C1 O1 119.9(2)
C6 C1 O1 118.93(19)
C1 C2 C3 119.7(2)
C1 C2 H2 120.2
C3 C2 H2 120.2
C2 C3 C4 120.1(2)
C2 C3 H3 120.0
C4 C3 H3 120.0
C3 C4 C5 120.2(2)
C3 C4 N1 118.48(19)
C5 C4 N1 121.27(19)
C4 C5 C6 119.4(2)
C4 C5 H5 120.3
C6 C5 H5 120.3
C1 C6 C5 119.6(2)
C1 C6 H6 120.2
C5 C6 H6 120.2
O1 C7 C12 123.56(19)
O1 C7 C8 115.50(18)
C12 C7 C8 120.90(19)
C9 C8 C7 119.62(19)
C9 C8 H8 120.2
C7 C8 H8 120.2
C8 C9 C10 119.4(2)
C8 C9 H9 120.3
C10 C9 H9 120.3
C11 C10 C9 121.11(19)
C11 C10 S1 119.23(15)
C9 C10 S1 119.65(16)
C12 C11 C10 119.64(19)
C12 C11 H11 120.2
C10 C11 H11 120.2
C11 C12 C7 119.34(19)
C11 C12 H12 120.3
C7 C12 H12 120.3
C14' C13 S1 114.9(5)
C14 C13 S1 110.73(16)
C14' C13 H13A 134.0
C14 C13 H13A 109.5
S1 C13 H13A 109.5
C14' C13 H13B 68.0
C14 C13 H13B 109.5
S1 C13 H13B 109.5
H13A C13 H13B 108.1
C15 C14 C13 120.1(2)
C15 C14 S2 66.22(14)
C13 C14 S2 114.13(16)
C15 C14 H14 115.7
C13 C14 H14 115.7
S2 C14 H14 115.7
C14' C15 C14 47.2(6)
C14' C15 S2 67.1(6)
C14 C15 S2 67.13(14)
C14' C15 H15A 162.5
C14 C15 H15A 117.0
S2 C15 H15A 117.0
C14' C15 H15B 75.2
C14 C15 H15B 117.0
S2 C15 H15B 117.0
H15A C15 H15B 114.0
S3 C16 H16A 109.5
S3 C16 H16B 109.5
H16A C16 H16B 109.5
S3 C16 H16C 109.5
H16A C16 H16C 109.5
H16B C16 H16C 109.5
C15 C14' C13 137.9(10)
C15 C14' S2 72.0(6)
C13 C14' S2 119.2(7)
C15 C14' H14' 107.1
C13 C14' H14' 107.1
S2 C14' H14' 107.1

loop_
_geom_bond_atom_site_label_1
_geom_bond_atom_site_label_2
_geom_bond_distance
S1 O2 1.4435(16)
S1 O3 1.4448(16)
S1 C10 1.760(2)
S1 C13 1.790(2)
S2 C14' 1.779(12)
S2 C15 1.837(3)
S2 C14 1.850(2)
S3 O4 1.4307(16)
S3 O5 1.4420(15)
S3 N1 1.6382(18)
S3 C16 1.763(2)
N1 C4 1.435(3)
N1 H1N 0.8800
O1 C7 1.378(3)
O1 C1 1.402(3)
C1 C2 1.380(3)
C1 C6 1.381(3)
C2 C3 1.382(3)
C2 H2 0.9500
C3 C4 1.390(3)
C3 H3 0.9500
C4 C5 1.393(3)
C5 C6 1.397(3)
C5 H5 0.9500
C6 H6 0.9500
C7 C12 1.394(3)
C7 C8 1.397(3)
C8 C9 1.379(3)
C8 H8 0.9500
C9 C10 1.394(3)
C9 H9 0.9500
C10 C11 1.390(3)
C11 C12 1.383(3)
C11 H11 0.9500
C12 H12 0.9500
C13 C14' 1.495(12)
C13 C14 1.513(3)
C13 H13A 0.9900
C13 H13B 0.9900
C14 C15 1.460(4)
C14 H14 1.0000
C15 C14' 1.263(13)
C15 H15A 0.9900
C15 H15B 0.9900
C16 H16A 0.9800
C16 H16B 0.9800
C16 H16C 0.9800
C14' H14' 1.0000

loop_
_geom_hbond_atom_site_label_D
_geom_hbond_atom_site_label_H
_geom_hbond_distance_DH
_geom_hbond_distance_HA
_geom_hbond_angle_DHA
_geom_hbond_distance_DA
_geom_hbond_atom_site_label_A
_geom_hbond_site_symmetry_A
_geom_hbond_publ_flag
N1 H1N 0.880 2.228 134 2.905(2) O5 2_544 y
